data_4020927
loop_
_publ_author_name
'Daniel B. Werz'
'Rolf Gleiter'
'Frank Rominger'

_publ_section_title
;
 Cyclic Tetra- and Hexaynes Containing 1,4-Donor-Substituted
 Butadiyne Units: Synthesis and Supramolecular Organization
;
_journal_name_full 'Journal of Organic Chemistry'
_journal_page_first 2945
_journal_page_last 2952
_journal_paper_doi 10.1021/jo035882+
_journal_volume 69
_journal_year 2004
_chemical_formula_sum 'C12 H8 S4'
_chemical_formula_weight 280.42
_chemical_name_common 2(2)
_space_group_IT_number 14
_symmetry_cell_setting monoclinic
_symmetry_space_group_name_Hall '-P 2ybc'
_symmetry_space_group_name_H-M 'P 1 21/c 1'
_cell_angle_alpha 90.00
_cell_angle_beta 96.9170(10)
_cell_angle_gamma 90.00
_cell_formula_units_Z 6
_cell_length_a 14.1411(2)
_cell_length_b 17.84450(10)
_cell_length_c 7.78110(10)
_cell_measurement_temperature 200(2)
_cell_volume 1949.20(4)
_diffrn_ambient_temperature 200(2)
_exptl_crystal_density_diffrn 1.433
_cod_depositor_comments
;
The following automatic conversions were performed:
'_symmetry_cell_setting' value 'Monoclinic' changed to 'monoclinic'
according to '/home/saulius/struct/CIF-dictionaries/cif_core.dic'
dictionary named 'cif_core.dic' version 2.4.1 from 2010-06-29.

Automatic conversion script
Id: cif_fix_enum 1527 2010-12-29 10:47:43Z saulius 
;
_cod_original_sg_symbol_H-M 'P 21/c'
_cod_database_code 4020927

loop_
_symmetry_equiv_pos_as_xyz
'x, y, z'
'-x, y+1/2, -z+1/2'
'-x, -y, -z'
'x, -y-1/2, z-1/2'

loop_
_atom_site_label
_atom_site_type_symbol
_atom_site_fract_x
_atom_site_fract_y
_atom_site_fract_z
_atom_site_U_iso_or_equiv
_atom_site_adp_type
_atom_site_occupancy
_atom_site_symmetry_multiplicity
_atom_site_calc_flag
_atom_site_refinement_flags
_atom_site_disorder_assembly
_atom_site_disorder_group
S1 S -0.05668(3) 0.29753(3) 0.22309(7) 0.04710(15) Uani 1 1 d . . .
S2 S -0.41528(4) 0.02064(3) 0.28098(6) 0.04208(14) Uani 1 1 d . . .
S3 S -0.63201(3) 0.19772(3) 0.15572(7) 0.03913(13) Uani 1 1 d . . .
S4 S -0.26619(3) 0.47174(3) 0.31924(7) 0.04172(14) Uani 1 1 d . . .
S5 S 0.12673(3) 0.15187(3) 0.19402(6) 0.03820(13) Uani 1 1 d . . .
S6 S -0.23009(3) -0.12513(3) 0.25048(6) 0.03795(13) Uani 1 1 d . . .
C2 C -0.13515(13) 0.22811(11) 0.2436(2) 0.0406(5) Uani 1 1 d . . .
C3 C -0.19468(14) 0.18058(11) 0.2530(2) 0.0380(4) Uani 1 1 d . . .
C4 C -0.26395(14) 0.12738(11) 0.2619(2) 0.0381(4) Uani 1 1 d . . .
C5 C -0.32612(13) 0.08219(10) 0.2692(2) 0.0383(4) Uani 1 1 d . . .
C7 C -0.51149(14) 0.08710(11) 0.3030(2) 0.0352(4) Uani 1 1 d . . .
H7A H -0.4865(11) 0.1253(9) 0.377(2) 0.030(5) Uiso 1 1 d . . .
H7B H -0.5575(13) 0.0583(11) 0.359(2) 0.052(6) Uiso 1 1 d . . .
C8 C -0.55180(14) 0.11926(11) 0.1302(2) 0.0355(4) Uani 1 1 d . . .
H8A H -0.5036(14) 0.1380(10) 0.066(2) 0.047(6) Uiso 1 1 d . . .
H8B H -0.5888(13) 0.0830(10) 0.060(2) 0.051(6) Uiso 1 1 d . . .
C10 C -0.55089(12) 0.26621(10) 0.1972(2) 0.0323(4) Uani 1 1 d . . .
C11 C -0.49169(12) 0.31427(10) 0.2218(2) 0.0312(4) Uani 1 1 d . . .
C12 C -0.42145(12) 0.36723(10) 0.2510(2) 0.0326(4) Uani 1 1 d . . .
C13 C -0.35797(12) 0.41217(10) 0.2768(2) 0.0344(4) Uani 1 1 d . . .
C15 C -0.16986(14) 0.40338(12) 0.3537(2) 0.0373(4) Uani 1 1 d . . .
H15A H -0.1205(13) 0.4307(10) 0.420(2) 0.049(6) Uiso 1 1 d . . .
H15B H -0.1937(12) 0.3631(10) 0.418(2) 0.045(6) Uiso 1 1 d . . .
C16 C -0.14140(14) 0.37507(11) 0.1857(2) 0.0361(4) Uani 1 1 d . . .
H16A H -0.1980(12) 0.3551(9) 0.113(2) 0.032(5) Uiso 1 1 d . . .
H16B H -0.1085(13) 0.4120(10) 0.131(3) 0.048(6) Uiso 1 1 d . . .
C22 C 0.05018(12) 0.08126(10) 0.2104(2) 0.0318(4) Uani 1 1 d . . .
C23 C -0.00717(12) 0.03235(10) 0.2199(2) 0.0317(4) Uani 1 1 d . . .
C24 C -0.07545(12) -0.02178(10) 0.2287(2) 0.0316(4) Uani 1 1 d . . .
C25 C -0.13823(12) -0.06699(10) 0.2350(2) 0.0327(4) Uani 1 1 d . . .
C27 C -0.22931(13) -0.12260(11) 0.4855(2) 0.0333(4) Uani 1 1 d . . .
H27A H -0.2203(12) -0.0724(10) 0.517(2) 0.032(5) Uiso 1 1 d . . .
H27B H -0.2967(14) -0.1375(10) 0.505(2) 0.048(5) Uiso 1 1 d . . .
C28 C 0.15557(15) 0.17442(11) 0.4240(2) 0.0351(4) Uani 1 1 d . . .
H28A H 0.0990(12) 0.1724(9) 0.474(2) 0.033(5) Uiso 1 1 d . . .
H28B H 0.1796(12) 0.2232(11) 0.424(2) 0.049(6) Uiso 1 1 d . . .

loop_
_atom_site_aniso_label
_atom_site_aniso_U_11
_atom_site_aniso_U_22
_atom_site_aniso_U_33
_atom_site_aniso_U_23
_atom_site_aniso_U_13
_atom_site_aniso_U_12
S1 0.0298(3) 0.0507(3) 0.0613(4) 0.0006(3) 0.0074(2) -0.0011(2)
S2 0.0462(3) 0.0305(3) 0.0489(3) 0.0005(2) 0.0033(2) -0.0001(2)
S3 0.0273(2) 0.0389(3) 0.0504(3) 0.0013(2) 0.0015(2) -0.0053(2)
S4 0.0401(3) 0.0311(3) 0.0541(3) -0.0016(2) 0.0062(2) -0.0073(2)
S5 0.0435(3) 0.0375(3) 0.0333(3) 0.0058(2) 0.0033(2) -0.0111(2)
S6 0.0370(3) 0.0453(3) 0.0311(2) -0.0042(2) 0.0020(2) -0.0139(2)
C2 0.0383(11) 0.0449(12) 0.0379(11) -0.0060(9) 0.0016(9) 0.0053(10)
C3 0.0402(11) 0.0400(11) 0.0331(10) -0.0053(8) 0.0020(9) 0.0029(10)
C4 0.0425(11) 0.0398(11) 0.0309(10) -0.0065(8) 0.0002(9) 0.0032(10)
C5 0.0432(11) 0.0372(11) 0.0330(10) -0.0035(9) -0.0013(8) 0.0041(10)
C7 0.0419(11) 0.0336(11) 0.0307(10) -0.0009(9) 0.0069(9) -0.0012(9)
C8 0.0419(11) 0.0339(11) 0.0303(10) -0.0026(9) 0.0024(9) -0.0046(9)
C10 0.0294(9) 0.0340(10) 0.0335(10) 0.0019(8) 0.0043(8) 0.0037(8)
C11 0.0305(9) 0.0324(10) 0.0315(10) 0.0015(8) 0.0072(8) 0.0016(8)
C12 0.0335(10) 0.0341(10) 0.0305(10) 0.0020(8) 0.0052(8) 0.0028(9)
C13 0.0362(10) 0.0322(10) 0.0354(10) 0.0000(8) 0.0072(8) 0.0010(9)
C15 0.0343(10) 0.0457(12) 0.0308(10) 0.0012(9) -0.0008(8) -0.0062(10)
C16 0.0327(10) 0.0436(12) 0.0314(10) 0.0021(9) 0.0011(8) -0.0060(9)
C22 0.0294(9) 0.0326(10) 0.0326(10) 0.0034(8) 0.0001(8) 0.0017(8)
C23 0.0321(10) 0.0326(10) 0.0294(10) 0.0017(8) -0.0001(8) 0.0047(8)
C24 0.0308(10) 0.0346(10) 0.0290(10) 0.0013(8) 0.0019(8) -0.0001(9)
C25 0.0330(10) 0.0365(10) 0.0283(10) 0.0016(8) 0.0027(8) 0.0018(9)
C27 0.0340(10) 0.0359(11) 0.0311(10) -0.0038(8) 0.0077(8) -0.0041(9)
C28 0.0403(11) 0.0298(11) 0.0357(11) -0.0040(8) 0.0066(9) -0.0038(9)

loop_
_geom_bond_atom_site_label_1
_geom_bond_atom_site_label_2
_geom_bond_distance
_geom_bond_site_symmetry_2
_geom_bond_publ_flag
S1 C2 1.684(2) . ?
S1 C16 1.831(2) . ?
S2 C5 1.683(2) . ?
S2 C7 1.8283(19) . ?
S3 C10 1.6807(18) . ?
S3 C8 1.8276(19) . ?
S4 C13 1.6795(18) . ?
S4 C15 1.8241(19) . ?
S5 C22 1.6760(19) . ?
S5 C28 1.8312(19) . ?
S6 C25 1.6781(18) . ?
S6 C27 1.8280(18) . ?
C2 C3 1.203(3) . ?
C3 C4 1.372(3) . ?
C4 C5 1.199(3) . ?
C7 C8 1.509(3) . ?
C10 C11 1.198(2) . ?
C11 C12 1.370(2) . ?
C12 C13 1.202(2) . ?
C15 C16 1.501(3) . ?
C22 C23 1.200(2) . ?
C23 C24 1.373(2) . ?
C24 C25 1.205(2) . ?
C27 C28 1.504(3) 3_556 ?
C28 C27 1.504(3) 3_556 ?
